data_2001950
loop_
_publ_author_name
'Lloyd, B. A.'
'Ericson, C.'
'Arif, A. M.'
'Allred, E. L.'

_publ_section_title
;
 Ketone pyramidalization in a tetracyclic perpendicular enone
 derivative
;
_journal_issue 2
_journal_name_full 'Acta Crystallographica Section C'
_journal_page_first 257
_journal_page_last 261
_journal_paper_doi 10.1107/S0108270192006838
_journal_volume 49
_journal_year 1993
_chemical_formula_sum 'C14 H18 O3'
_chemical_formula_weight 234.3
_space_group_IT_number 14
_space_group_name_Hall '-P 2yn'
_space_group_name_H-M_alt 'P 1 21/n 1'
_symmetry_cell_setting monoclinic
_symmetry_space_group_name_H-M 'P 1 21/n 1'
_cell_angle_alpha 90
_cell_angle_beta 103.550(10)
_cell_angle_gamma 90
_cell_formula_units_Z 8
_cell_length_a 14.113(2)
_cell_length_b 10.0320(10)
_cell_length_c 17.086(2)
_cell_volume 2351.7(5)
_diffrn_radiation_type Cu
_diffrn_radiation_wavelength 1.54056
_exptl_absorpt_coefficient_mu 0.7038
_exptl_crystal_density_diffrn 1.323
_exptl_crystal_F_000 1008
_cod_data_source_file hh1005.cif
_cod_data_source_block hh1005_structure_1_of_1
_cod_original_cell_volume 2351.74
_cod_original_sg_symbol_H-M 'P 21/n'
_cod_database_code 2001950

loop_
_space_group_symop_id
_space_group_symop_operation_xyz
1 x,y,z
2 -x+1/2,y+1/2,-z+1/2
3 -x,-y,-z
4 x+1/2,-y+1/2,z+1/2

loop_
_atom_site_label
_atom_site_fract_x
_atom_site_fract_y
_atom_site_fract_z
O1 .12880(10) -.5084(2) .16190(10)
O2 .23050(10) -.0091(2) .02147(9)
O3 .12480(10) .0685(2) .09617(9)
C1 .09460(10) -.1547(2) .04320(10)
C2 .16260(10) -.2644(2) .02270(10)
C3 .1317(2) -.4095(2) .02910(10)
C4 .2076(2) -.4985(2) .00150(10)
C5 .3019(2) -.4832(2) .07150(10)
C6 .2698(2) -.3881(2) .13200(10)
C7 .25790(10) -.2496(2) .09300(10)
C8 .2320(2) -.1310(2) .14310(10)
C9 .1511(2) -.1772(2) .18120(10)
C10 .0707(2) -.1927(2) .12240(10)
C11 .17130(10) -.0449(2) .07410(10)
C12 .1658(2) -.4396(2) .11870(10)
C13 .1778(2) .0523(3) -.05140(10)
C14 .1906(2) .1680(2) .1370(2)
H1 .040(2) -.127(4) -.002(2)
H3 .064(2) -.429(4) .004(2)
H6 .309(2) -.394(4) .188(2)
H8 .290(2) -.086(4) .179(2)
H9 .159(2) -.194(4) .246(2)
H10 .004(2) -.233(4) .127(2)
O1' .61800(10) .1911(2) .29708(9)
O2' .52910(10) -.3014(2) .10905(8)
O3' .61110(10) -.3845(2) .23280(9)
C1' .66050(10) -.1659(2) .19870(10)
C2' .60560(10) -.0505(2) .14570(10)
C3' .6398(2) .0927(2) .16870(10)
C4' .5772(2) .1848(2) .10380(10)
C5' .4724(2) .1780(2) .12180(10)
C6' .4861(2) .0827(2) .19480(10)
C7' .50010(10) -.0572(2) .16360(10)
C8' .50970(10) -.1753(2) .22390(10)
C9' .5804(2) -.1330(2) .30100(10)
C10' .6694(2) -.1274(2) .28560(10)
C11' .5766(2) -.2686(2) .18910(10)
C12' .5891(2) .1264(2) .23610(10)
C13' .5899(2) -.3713(3) .06650(10)
C14' .5358(2) -.4715(2) .2459(2)
H1' .722(2) -.186(4) .184(2)
H2 .179(2) -.244(4) -.032(2)
H2' .602(2) -.068(4) .086(2)
H3' .713(2) .109(4) .182(2)
H4a .185(2) -.599(4) -.003(2)
H4a' .602(2) .281(4) .112(2)
H4b .216(2) -.468(4) -.052(2)
H4b' .579(2) .155(4) .048(2)
H5a .321(2) -.577(4) .098(2)
H5a' .454(2) .271(4) .137(2)
H5b .360(2) -.446(4) .053(2)
H5b' .423(2) .142(4) .076(2)
H6' .436(2) .090(4) .227(2)
H7 .316(2) -.225(4) .072(2)
H7' .451(2) -.079(4) .112(2)
H8' .053(2) .285(4) .271(2)
H9' .560(2) -.107(4) .351(2)
H10' .733(2) -.092(4) .322(2)
H13c' .611(2) -.462(4) .094(2)
H13a .220(2) .068(4) -.084(2)
H13b .125(2) -.003(4) -.078(2)
H13a' .550(2) -.387(4) .008(2)
H13b' .647(2) -.316(4) .064(2)
H13c .152(2) .149(4) -.037(2)
H14c' .489(2) -.494(4) .191(2)
H14b' .570(2) -.562(4) .266(2)
H14a .237(2) .201(4) .100(2)
H14c .234(2) .131(4) .189(2)
H14b .152(2) .247(4) .147(2)
H14a' .502(2) -.431(4) .287(2)

loop_
_geom_angle_atom_site_label_1
_geom_angle_atom_site_label_2
_geom_angle_atom_site_label_3
_geom_angle
C11 O3 C14 113.8(2)
C2 C1 C10 107.6(2)
C10 C1 C11 99.2(2)
C1 C2 C7 102.8(2)
C2 C3 C4 107.2(2)
C4 C3 C12 96.5(2)
C4 C5 C6 103.9(2)
C5 C6 C12 96.5(2)
C2 C7 C6 103.4(2)
C6 C7 C8 118.0(2)
C7 C8 C11 99.6(2)
C8 C9 C10 107.9(2)
O2 C11 O3 110.4(2)
O2 C11 C1 115.8(2)
O2 C11 C8 108.8(2)
C3 C12 C6 98.7(2)
O1 C12 C6 129.7(2)
C11 O2 C13 113.5(2)
C2 C1 C11 99.3(2)
C1 C2 C3 117.1(2)
C3 C2 C7 103.9(2)
C2 C3 C12 103.4(2)
C3 C4 C5 103.5(2)
C5 C6 C7 106.7(2)
C7 C6 C12 103.8(2)
C2 C7 C8 102.8(2)
C7 C8 C9 107.4(2)
C9 C8 C11 99.2(2)
C1 C10 C9 108.2(2)
C1 C11 O3 109.5(2)
O3 C11 C8 117.1(2)
C1 C11 C8 94.6(2)
O1 C12 C3 130.0(2)

loop_
_geom_bond_atom_site_label_1
_geom_bond_atom_site_label_2
_geom_bond_distance
O1 C12 1.215(3)
O2 C11 1.410(2)
O2 C13 1.432(3)
O3 C11 1.408(2)
O3 C14 1.430(3)
C1 C2 1.554(3)
C1 C10 1.519(3)
C1 C11 1.547(3)
C2 C3 1.532(3)
C2 C7 1.586(3)
C3 C4 1.551(3)
C3 C12 1.523(3)
C4 C5 1.574(3)
C5 C6 1.550(3)
C6 C7 1.534(3)
C6 C12 1.522(3)
C7 C8 1.558(3)
C8 C9 1.513(3)
C8 C11 1.549(3)
C9 C10 1.337(3)
O1' C12' 1.214(3)
O2' C11' 1.413(2)
O2' C13' 1.432(3)
O3' C11' 1.406(2)
O3' C14' 1.432(3)
C1' C2' 1.559(3)
C1' C10' 1.510(3)
C1' C11' 1.549(3)
C2' C3' 1.537(3)
C2' C7' 1.589(3)
C3' C4' 1.550(3)
C3' C12' 1.528(3)
C4' C5' 1.581(3)
C5' C6' 1.548(3)
C6' C7' 1.532(3)
C6' C12' 1.524(3)
C7' C8' 1.555(3)
C8' C9' 1.516(3)
C8' C11' 1.544(3)
C9' C10' 1.344(3)
